data_7023318
loop_
_publ_author_name
'Naziruddin, Abbas Raja'
'Huang, Zhao-Jiunn'
'Lai, Wei-Chih'
'Lin, Wan-Jung'
'Hwang, Wen-Shu'

_publ_section_title
;
 Ruthenium(II) carbonyl complexes bearing CCC-pincer bis-(carbene)
 ligands: synthesis, structures and activities toward recycle transfer
 hydrogenation reactions.
;
_journal_issue 36
_journal_name_full 'Dalton transactions (Cambridge, England : 2003)'
_journal_page_first 13161
_journal_page_last 13171
_journal_paper_doi 10.1039/c3dt51161h
_journal_volume 42
_journal_year 2013
_chemical_formula_sum 'C25 H21 I N6 O Ru'
_chemical_formula_weight 649.45
_chemical_name_systematic
; 
 ? 
;
_space_group_IT_number 14
_symmetry_cell_setting monoclinic
_symmetry_space_group_name_Hall '-P 2yn'
_symmetry_space_group_name_H-M 'P 1 21/n 1'
_atom_sites_solution_hydrogens geom
_atom_sites_solution_primary direct
_atom_sites_solution_secondary difmap
_audit_creation_method SHELXL-97
_cell_angle_alpha 90.00
_cell_angle_beta 100.909(2)
_cell_angle_gamma 90.00
_cell_formula_units_Z 4
_cell_length_a 8.4655(5)
_cell_length_b 15.8272(9)
_cell_length_c 18.9515(11)
_cell_measurement_reflns_used 7097
_cell_measurement_temperature 296(2)
_cell_measurement_theta_max 26.24
_cell_measurement_theta_min 2.49
_cell_volume 2493.3(3)
_computing_cell_refinement 'Bruker SAINT'
_computing_data_collection 'Bruker APEX2'
_computing_data_reduction 'Bruker SAINT'
_computing_molecular_graphics 'Bruker SHELXTL'
_computing_publication_material 'Bruker SHELXTL'
_computing_structure_refinement 'SHELXL-97 (Sheldrick, 2008)'
_computing_structure_solution 'SHELXS-97 (Sheldrick, 2008)'
_diffrn_ambient_temperature 296(2)
_diffrn_measured_fraction_theta_full 0.997
_diffrn_measured_fraction_theta_max 0.997
_diffrn_measurement_device_type 'Bruker APEX-II CCD'
_diffrn_measurement_method '\f and \w scans'
_diffrn_radiation_monochromator graphite
_diffrn_radiation_source 'fine-focus sealed tube'
_diffrn_radiation_type MoK\a
_diffrn_radiation_wavelength 0.71073
_diffrn_reflns_av_R_equivalents 0.0470
_diffrn_reflns_av_sigmaI/netI 0.0358
_diffrn_reflns_limit_h_max 10
_diffrn_reflns_limit_h_min -10
_diffrn_reflns_limit_k_max 18
_diffrn_reflns_limit_k_min -19
_diffrn_reflns_limit_l_max 21
_diffrn_reflns_limit_l_min -23
_diffrn_reflns_number 24610
_diffrn_reflns_theta_full 26.43
_diffrn_reflns_theta_max 26.43
_diffrn_reflns_theta_min 1.69
_exptl_absorpt_coefficient_mu 1.896
_exptl_absorpt_correction_T_max 0.9631
_exptl_absorpt_correction_T_min 0.8044
_exptl_absorpt_correction_type multi-scan
_exptl_absorpt_process_details SADABS
_exptl_crystal_colour orange
_exptl_crystal_density_diffrn 1.730
_exptl_crystal_density_method 'not measured'
_exptl_crystal_description prism
_exptl_crystal_F_000 1272
_exptl_crystal_size_max 0.12
_exptl_crystal_size_mid 0.03
_exptl_crystal_size_min 0.02
_refine_diff_density_max 1.448
_refine_diff_density_min -1.335
_refine_diff_density_rms 0.127
_refine_ls_extinction_method none
_refine_ls_goodness_of_fit_ref 1.028
_refine_ls_hydrogen_treatment constr
_refine_ls_matrix_type full
_refine_ls_number_parameters 249
_refine_ls_number_reflns 5115
_refine_ls_number_restraints 0
_refine_ls_restrained_S_all 1.028
_refine_ls_R_factor_all 0.0710
_refine_ls_R_factor_gt 0.0495
_refine_ls_shift/su_max 0.000
_refine_ls_shift/su_mean 0.000
_refine_ls_structure_factor_coef Fsqd
_refine_ls_weighting_details 'calc w=1/[\s^2^(Fo^2^)+(0.0613P)^2^+10.2609P] where P=(Fo^2^+2Fc^2^)/3'
_refine_ls_weighting_scheme calc
_refine_ls_wR_factor_gt 0.1206
_refine_ls_wR_factor_ref 0.1343
_reflns_number_gt 3879
_reflns_number_total 5115
_reflns_threshold_expression >2sigma(I)
_cod_data_source_file c3dt51161h.txt
_cod_data_source_block 1
_cod_depositor_comments
;
The following automatic conversions were performed:

'_symmetry_cell_setting' value 'Monoclinic' changed to 'monoclinic'
according to /home/saulius/struct/CIF-dictionaries/cif_core.dic
dictionary named 'cif_core.dic' version 2.4.2 from 2011-04-26.

Automatic conversion script
Id: cif_fix_values 1891 2012-01-12 08:04:46Z andrius 
;
_cod_original_sg_symbol_H-M 'P2(1)/n  '
_cod_original_formula_sum 'C25 H21 I N6 O Ru '
_cod_database_code 7023318

loop_
_symmetry_equiv_pos_as_xyz
'x, y, z'
'-x+1/2, y+1/2, -z+1/2'
'-x, -y, -z'
'x-1/2, -y-1/2, z-1/2'

loop_
_atom_site_label
_atom_site_type_symbol
_atom_site_fract_x
_atom_site_fract_y
_atom_site_fract_z
_atom_site_U_iso_or_equiv
_atom_site_adp_type
_atom_site_occupancy
_atom_site_symmetry_multiplicity
_atom_site_calc_flag
_atom_site_refinement_flags
N5 N 0.9343(3) 0.51451(16) 0.14021(15) 0.0420(12) Uani 1 1 d G
C16 C 1.0744(3) 0.5196(2) 0.1123(2) 0.0546(18) Uani 1 1 d G
H16 H 1.1391 0.5675 0.1206 0.065 Uiso 1 1 calc R
C17 C 1.1179(4) 0.4533(3) 0.07185(19) 0.069(2) Uani 1 1 d G
H17 H 1.2117 0.4567 0.0532 0.083 Uiso 1 1 calc R
C18 C 1.0213(5) 0.3818(2) 0.0593(2) 0.078(3) Uani 1 1 d G
H18 H 1.0504 0.3374 0.0323 0.094 Uiso 1 1 calc R
C19 C 0.8811(4) 0.37668(18) 0.08728(19) 0.066(2) Uani 1 1 d G
H19 H 0.8165 0.3289 0.0789 0.079 Uiso 1 1 calc R
C20 C 0.8376(3) 0.44303(14) 0.12771(12) 0.0480(16) Uani 1 1 d G
N6 N 0.6772(3) 0.51761(16) 0.19795(16) 0.0453(13) Uani 1 1 d G
C21 C 0.7042(3) 0.44278(14) 0.16370(13) 0.0493(16) Uani 1 1 d G
C22 C 0.5922(4) 0.37769(17) 0.1577(2) 0.064(2) Uani 1 1 d G
H22 H 0.6103 0.3276 0.1348 0.077 Uiso 1 1 calc R
C23 C 0.4533(4) 0.3874(2) 0.1859(2) 0.079(3) Uani 1 1 d G
H23 H 0.3783 0.3439 0.1819 0.094 Uiso 1 1 calc R
C24 C 0.4263(3) 0.4622(3) 0.2202(2) 0.082(3) Uani 1 1 d G
H24 H 0.3333 0.4687 0.2390 0.099 Uiso 1 1 calc R
C25 C 0.5382(4) 0.5273(2) 0.2262(2) 0.063(2) Uani 1 1 d G
H25 H 0.5202 0.5774 0.2491 0.076 Uiso 1 1 calc R
C7 C 1.0168(4) 0.5709(3) 0.29379(18) 0.0370(13) Uani 1 1 d G
N3 N 1.1643(4) 0.6162(2) 0.30495(19) 0.0399(12) Uani 1 1 d G
C8 C 1.2632(4) 0.5845(3) 0.3684(2) 0.0479(16) Uani 1 1 d G
H8 H 1.3664 0.6031 0.3881 0.058 Uiso 1 1 calc R
C9 C 1.1769(5) 0.5197(3) 0.39645(19) 0.0540(18) Uani 1 1 d G
H9 H 1.2137 0.4883 0.4378 0.065 Uiso 1 1 calc R
N4 N 1.0247(5) 0.5112(2) 0.3503(2) 0.0449(13) Uani 1 1 d G
C1 C 1.0500(4) 0.6861(2) 0.2041(2) 0.0348(12) Uani 1 1 d G
C2 C 1.0516(4) 0.7461(3) 0.15068(18) 0.0380(13) Uani 1 1 d G
C3 C 1.1868(5) 0.7963(2) 0.1519(2) 0.0518(17) Uani 1 1 d G
H3 H 1.1878 0.8365 0.1162 0.062 Uiso 1 1 calc R
C4 C 1.3204(4) 0.7866(3) 0.2065(2) 0.0570(19) Uani 1 1 d G
H4 H 1.4108 0.8202 0.2074 0.068 Uiso 1 1 calc R
C5 C 1.3188(4) 0.7265(3) 0.2600(2) 0.0477(16) Uani 1 1 d G
H5 H 1.4082 0.7200 0.2965 0.057 Uiso 1 1 calc R
C6 C 1.1836(4) 0.6763(2) 0.25873(18) 0.0364(13) Uani 1 1 d G
C10 C 0.9051(10) 0.4555(4) 0.3606(4) 0.0560(19) Uani 1 1 d .
H10A H 0.8196 0.4861 0.3758 0.084 Uiso 1 1 calc R
H10B H 0.9488 0.4150 0.3968 0.084 Uiso 1 1 calc R
H10C H 0.8641 0.4267 0.3164 0.084 Uiso 1 1 calc R
N2 N 0.6522(4) 0.7065(3) 0.0606(2) 0.0466(13) Uani 1 1 d G
C13 C 0.6862(5) 0.7766(3) 0.0191(2) 0.0569(19) Uani 1 1 d G
H13 H 0.6153 0.8015 -0.0187 0.068 Uiso 1 1 calc R
C12 C 0.8476(5) 0.8018(2) 0.0453(2) 0.0482(16) Uani 1 1 d G
H12 H 0.9010 0.8462 0.0277 0.058 Uiso 1 1 calc R
N1 N 0.9133(4) 0.7474(3) 0.1030(2) 0.0427(12) Uani 1 1 d G
C11 C 0.7925(5) 0.6886(2) 0.11244(19) 0.0384(13) Uani 1 1 d G
O1 O 0.6987(6) 0.7497(3) 0.2716(3) 0.0537(12) Uani 1 1 d .
C14 C 0.5072(9) 0.6652(6) 0.0547(5) 0.067(2) Uani 1 1 d .
H14A H 0.4208 0.7044 0.0399 0.101 Uiso 1 1 calc R
H14B H 0.4985 0.6413 0.1003 0.101 Uiso 1 1 calc R
H14C H 0.5012 0.6209 0.0196 0.101 Uiso 1 1 calc R
C15 C 0.7624(7) 0.6944(4) 0.2486(3) 0.0379(13) Uani 1 1 d .
I1 I 0.77349(6) 0.14466(3) 0.05226(2) 0.05197(16) Uani 1 1 d .
Ru1 Ru 0.85691(5) 0.61231(3) 0.20228(3) 0.03303(14) Uani 1 1 d .

loop_
_atom_site_aniso_label
_atom_site_aniso_U_11
_atom_site_aniso_U_22
_atom_site_aniso_U_33
_atom_site_aniso_U_23
_atom_site_aniso_U_13
_atom_site_aniso_U_12
N5 0.043(3) 0.042(3) 0.038(3) -0.004(2) 0.002(2) 0.006(2)
C16 0.053(4) 0.063(5) 0.049(4) -0.008(3) 0.011(3) 0.009(3)
C17 0.070(5) 0.074(6) 0.064(5) -0.014(4) 0.016(4) 0.022(4)
C18 0.104(7) 0.070(6) 0.059(5) -0.019(4) 0.009(5) 0.036(5)
C19 0.091(6) 0.041(4) 0.056(5) -0.009(3) -0.008(4) 0.012(4)
C20 0.065(4) 0.035(3) 0.038(3) 0.001(3) -0.007(3) 0.008(3)
N6 0.040(3) 0.038(3) 0.055(3) 0.007(3) 0.001(2) -0.001(2)
C21 0.056(4) 0.036(4) 0.051(4) 0.000(3) -0.002(3) -0.006(3)
C22 0.076(5) 0.031(4) 0.075(5) 0.001(3) -0.013(4) -0.008(3)
C23 0.054(5) 0.063(5) 0.108(7) 0.034(5) -0.012(5) -0.020(4)
C24 0.057(5) 0.062(6) 0.131(9) 0.006(6) 0.026(5) -0.018(4)
C25 0.045(4) 0.058(5) 0.087(6) 0.002(4) 0.015(4) -0.005(3)
C7 0.041(3) 0.036(3) 0.035(3) -0.001(3) 0.011(3) 0.002(3)
N3 0.035(3) 0.045(3) 0.037(3) -0.001(2) 0.000(2) 0.005(2)
C8 0.051(4) 0.052(4) 0.035(3) 0.000(3) -0.007(3) 0.013(3)
C9 0.067(5) 0.053(4) 0.040(4) 0.004(3) 0.006(3) 0.012(4)
N4 0.060(3) 0.038(3) 0.037(3) 0.004(2) 0.009(2) 0.012(3)
C1 0.034(3) 0.034(3) 0.036(3) 0.001(3) 0.005(2) -0.003(2)
C2 0.039(3) 0.040(3) 0.036(3) 0.003(3) 0.010(3) 0.003(3)
C3 0.059(4) 0.046(4) 0.055(4) 0.014(3) 0.023(3) -0.006(3)
C4 0.044(4) 0.056(4) 0.074(5) 0.004(4) 0.017(4) -0.010(3)
C5 0.037(3) 0.055(4) 0.050(4) 0.000(3) 0.003(3) -0.002(3)
C6 0.036(3) 0.039(3) 0.034(3) 0.000(3) 0.006(2) 0.001(3)
C10 0.075(5) 0.035(4) 0.063(5) 0.014(3) 0.027(4) 0.003(3)
N2 0.047(3) 0.056(3) 0.034(3) 0.002(3) -0.001(2) 0.014(3)
C13 0.065(5) 0.059(5) 0.045(4) 0.010(3) 0.006(3) 0.018(4)
C12 0.059(4) 0.047(4) 0.040(4) 0.015(3) 0.013(3) 0.013(3)
N1 0.051(3) 0.044(3) 0.034(3) 0.005(2) 0.010(2) 0.005(2)
C11 0.042(3) 0.042(3) 0.031(3) -0.001(3) 0.003(2) 0.005(3)
O1 0.049(3) 0.052(3) 0.060(3) -0.013(2) 0.013(2) 0.005(2)
C14 0.048(4) 0.077(6) 0.066(5) 0.003(4) -0.019(4) -0.004(4)
C15 0.031(3) 0.040(3) 0.043(3) 0.003(3) 0.006(3) -0.006(3)
I1 0.0610(3) 0.0482(3) 0.0461(3) -0.0039(2) 0.0085(2) -0.0075(2)
Ru1 0.0334(2) 0.0312(3) 0.0336(3) 0.0003(2) 0.00412(18) -0.00110(19)

loop_
_atom_type_symbol
_atom_type_description
_atom_type_scat_dispersion_real
_atom_type_scat_dispersion_imag
_atom_type_scat_source
C C 0.0033 0.0016 'International Tables Vol C Tables 4.2.6.8 and 6.1.1.4'
H H 0.0000 0.0000 'International Tables Vol C Tables 4.2.6.8 and 6.1.1.4'
N N 0.0061 0.0033 'International Tables Vol C Tables 4.2.6.8 and 6.1.1.4'
O O 0.0106 0.0060 'International Tables Vol C Tables 4.2.6.8 and 6.1.1.4'
F F 0.0171 0.0103 'International Tables Vol C Tables 4.2.6.8 and 6.1.1.4'
P P 0.1023 0.0942 'International Tables Vol C Tables 4.2.6.8 and 6.1.1.4'
Ru Ru -1.2594 0.8363 'International Tables Vol C Tables 4.2.6.8 and 6.1.1.4'
I I -0.4742 1.8119 'International Tables Vol C Tables 4.2.6.8 and 6.1.1.4'

loop_
_geom_angle_atom_site_label_1
_geom_angle_atom_site_label_2
_geom_angle_atom_site_label_3
_geom_angle
C16 N5 C20 120.0
C16 N5 Ru1 122.94(8)
C20 N5 Ru1 117.06(8)
C17 C16 N5 120.0
C17 C16 H16 120.0
N5 C16 H16 120.0
C16 C17 C18 120.0
C16 C17 H17 120.0
C18 C17 H17 120.0
C17 C18 C19 120.0
C17 C18 H18 120.0
C19 C18 H18 120.0
C20 C19 C18 120.0
C20 C19 H19 120.0
C18 C19 H19 120.0
C19 C20 N5 120.0
C19 C20 C21 125.3
N5 C20 C21 114.5
C25 N6 C21 120.0
C25 N6 Ru1 123.96(8)
C21 N6 Ru1 116.04(8)
C22 C21 N6 120.0
C22 C21 C20 123.5
N6 C21 C20 115.9
C21 C22 C23 120.0
C21 C22 H22 120.0
C23 C22 H22 120.0
C24 C23 C22 120.0
C24 C23 H23 120.0
C22 C23 H23 120.0
C23 C24 C25 120.0
C23 C24 H24 120.0
C25 C24 H24 120.0
C24 C25 N6 120.0
C24 C25 H25 120.0
N6 C25 H25 120.0
N3 C7 N4 108.0
N3 C7 Ru1 112.2(2)
N4 C7 Ru1 139.8(2)
C6 N3 C7 118.7(3)
C6 N3 C8 133.3(3)
C7 N3 C8 108.0
C9 C8 N3 108.0
C9 C8 H8 126.0
N3 C8 H8 126.0
C8 C9 N4 108.0
C8 C9 H9 126.0
N4 C9 H9 126.0
C10 N4 C9 125.2(4)
C10 N4 C7 126.8(4)
C9 N4 C7 108.0
C2 C1 C6 120.0
C2 C1 Ru1 120.4(2)
C6 C1 Ru1 119.6(2)
N1 C2 C1 112.1(3)
N1 C2 C3 127.9(3)
C1 C2 C3 120.0
C2 C3 C4 120.0
C2 C3 H3 120.0
C4 C3 H3 120.0
C5 C4 C3 120.0
C5 C4 H4 120.0
C3 C4 H4 120.0
C6 C5 C4 120.0
C6 C5 H5 120.0
C4 C5 H5 120.0
N3 C6 C5 127.2(3)
N3 C6 C1 112.8(3)
C5 C6 C1 120.0
N4 C10 H10A 109.5
N4 C10 H10B 109.5
H10A C10 H10B 109.5
N4 C10 H10C 109.5
H10A C10 H10C 109.5
H10B C10 H10C 109.5
C14 N2 C11 125.2(4)
C14 N2 C13 126.7(4)
C11 N2 C13 108.0
C12 C13 N2 108.0
C12 C13 H13 126.0
N2 C13 H13 126.0
C13 C12 N1 108.0
C13 C12 H12 126.0
N1 C12 H12 126.0
C2 N1 C11 117.6(3)
C2 N1 C12 134.1(3)
C11 N1 C12 108.0
N1 C11 N2 108.0
N1 C11 Ru1 113.7(2)
N2 C11 Ru1 137.8(2)
N2 C14 H14A 109.5
N2 C14 H14B 109.5
H14A C14 H14B 109.5
N2 C14 H14C 109.5
H14A C14 H14C 109.5
H14B C14 H14C 109.5
O1 C15 Ru1 173.6(6)
C15 Ru1 C1 90.4(2)
C15 Ru1 C11 84.8(2)
C1 Ru1 C11 76.23(14)
C15 Ru1 C7 95.6(2)
C1 Ru1 C7 76.75(14)
C11 Ru1 C7 152.98(14)
C15 Ru1 N5 172.1(2)
C1 Ru1 N5 95.63(14)
C11 Ru1 N5 91.73(15)
C7 Ru1 N5 90.66(14)
C15 Ru1 N6 98.29(19)
C1 Ru1 N6 170.70(14)
C11 Ru1 N6 107.66(14)
C7 Ru1 N6 99.03(13)
N5 Ru1 N6 75.99(7)

loop_
_geom_bond_atom_site_label_1
_geom_bond_atom_site_label_2
_geom_bond_distance
N5 C16 1.3900
N5 C20 1.3900
N5 Ru1 2.121(3)
C16 C17 1.3900
C16 H16 0.9300
C17 C18 1.3900
C17 H17 0.9300
C18 C19 1.3900
C18 H18 0.9300
C19 C20 1.3900
C19 H19 0.9300
C20 C21 1.4257
N6 C25 1.3900
N6 C21 1.3900
N6 Ru1 2.126(3)
C21 C22 1.3900
C22 C23 1.3900
C22 H22 0.9300
C23 C24 1.3900
C23 H23 0.9300
C24 C25 1.3900
C24 H24 0.9300
C25 H25 0.9300
C7 N3 1.4200
C7 N4 1.4200
C7 Ru1 2.093(3)
N3 C6 1.325(4)
N3 C8 1.4200
C8 C9 1.4200
C8 H8 0.9300
C9 N4 1.4200
C9 H9 0.9300
N4 C10 1.384(8)
C1 C2 1.3900
C1 C6 1.3900
C1 Ru1 2.004(3)
C2 N1 1.337(4)
C2 C3 1.3900
C3 C4 1.3900
C3 H3 0.9300
C4 C5 1.3900
C4 H4 0.9300
C5 C6 1.3900
C5 H5 0.9300
C10 H10A 0.9600
C10 H10B 0.9600
C10 H10C 0.9600
N2 C14 1.377(8)
N2 C11 1.4200
N2 C13 1.4200
C13 C12 1.4200
C13 H13 0.9300
C12 N1 1.4200
C12 H12 0.9300
N1 C11 1.4200
C11 Ru1 2.074(3)
O1 C15 1.155(8)
C14 H14A 0.9600
C14 H14B 0.9600
C14 H14C 0.9600
C15 Ru1 1.835(7)
